data_7238611
loop_
_publ_author_name
'Sarma, Monima'
'Chatterjee, Tanmay'
'Das, Samar K.'

_publ_section_title
;
 Ammonium--crown ether based host--guest systems: N--H&#x22EF;O hydrogen
 bond directed guest inclusion featuring N--H donor functionalities in
 angular geometry
;
_journal_issue 9
_journal_name_full 'RSC Advances'
_journal_page_first 3920
_journal_paper_doi 10.1039/c2ra20109g
_journal_volume 2
_journal_year 2012
_chemical_formula_moiety '2(C8 H16 O4), C5 H8 N2, 2(Cl O4)'
_chemical_formula_sum 'C21 H40 Cl2 N2 O16'
_chemical_formula_weight 647.45
_space_group_IT_number 4
_space_group_name_Hall 'P 2yb'
_space_group_name_H-M_alt 'P 1 21 1'
_symmetry_cell_setting monoclinic
_symmetry_space_group_name_Hall 'P 2yb'
_symmetry_space_group_name_H-M 'P 1 21 1'
_atom_sites_solution_hydrogens geom
_atom_sites_solution_primary direct
_atom_sites_solution_secondary difmap
_audit_creation_method SHELXL-97
_cell_angle_alpha 90.00
_cell_angle_beta 104.483(1)
_cell_angle_gamma 90.00
_cell_formula_units_Z 2
_cell_length_a 8.3389(4)
_cell_length_b 14.6212(7)
_cell_length_c 12.1621(6)
_cell_measurement_reflns_used 9843
_cell_measurement_temperature 100(2)
_cell_measurement_theta_max 25.97
_cell_measurement_theta_min 2.52
_cell_volume 1435.74(12)
_computing_cell_refinement 'Bruker SMART'
_computing_data_collection 'Bruker SMART'
_computing_data_reduction 'Bruker SAINT'
_computing_molecular_graphics 'Bruker SHELXTL'
_computing_publication_material 'Bruker SHELXTL'
_computing_structure_refinement 'Bruker SHELXTL'
_computing_structure_solution 'Bruker SHELXTL'
_diffrn_ambient_temperature 100(2)
_diffrn_measured_fraction_theta_full 1.000
_diffrn_measured_fraction_theta_max 1.000
_diffrn_measurement_device_type 'CCD area detector'
_diffrn_measurement_method 'phi and omega scans'
_diffrn_radiation_monochromator graphite
_diffrn_radiation_source 'fine-focus sealed tube'
_diffrn_radiation_type MoK\a
_diffrn_radiation_wavelength 0.71073
_diffrn_reflns_av_R_equivalents 0.0222
_diffrn_reflns_av_sigmaI/netI 0.0313
_diffrn_reflns_limit_h_max 9
_diffrn_reflns_limit_h_min -9
_diffrn_reflns_limit_k_max 17
_diffrn_reflns_limit_k_min -17
_diffrn_reflns_limit_l_max 14
_diffrn_reflns_limit_l_min -13
_diffrn_reflns_number 10739
_diffrn_reflns_theta_full 25.00
_diffrn_reflns_theta_max 25.00
_diffrn_reflns_theta_min 1.73
_exptl_absorpt_coefficient_mu 0.304
_exptl_absorpt_correction_T_max 0.9417
_exptl_absorpt_correction_T_min 0.9144
_exptl_absorpt_correction_type empirical
_exptl_absorpt_process_details 'Bruker SADABS'
_exptl_crystal_colour Colorless
_exptl_crystal_density_diffrn 1.498
_exptl_crystal_density_method 'not measured'
_exptl_crystal_description Block
_exptl_crystal_F_000 684
_exptl_crystal_size_max 0.30
_exptl_crystal_size_mid 0.20
_exptl_crystal_size_min 0.20
_refine_diff_density_max 1.065
_refine_diff_density_min -0.319
_refine_diff_density_rms 0.076
_refine_ls_abs_structure_details 'Flack H D (1983), Acta Cryst. A39, 876-881'
_refine_ls_abs_structure_Flack 0.03(7)
_refine_ls_extinction_method none
_refine_ls_goodness_of_fit_ref 1.060
_refine_ls_hydrogen_treatment mixed
_refine_ls_matrix_type full
_refine_ls_number_parameters 386
_refine_ls_number_reflns 5034
_refine_ls_number_restraints 1
_refine_ls_restrained_S_all 1.060
_refine_ls_R_factor_all 0.0512
_refine_ls_R_factor_gt 0.0500
_refine_ls_shift/su_max 0.000
_refine_ls_shift/su_mean 0.000
_refine_ls_structure_factor_coef Fsqd
_refine_ls_weighting_details 'calc w=1/[\s^2^(Fo^2^)+(0.0672P)^2^+2.1477P] where P=(Fo^2^+2Fc^2^)/3'
_refine_ls_weighting_scheme calc
_refine_ls_wR_factor_gt 0.1279
_refine_ls_wR_factor_ref 0.1291
_reflns_number_gt 4902
_reflns_number_total 5034
_reflns_threshold_expression >2sigma(I)
_cod_data_source_file c2ra20109g.txt
_cod_data_source_block 3AP-12C4
_cod_depositor_comments
;
The following automatic conversions were performed:

data item '_exptl_absorpt_correction_type' value 'Empirical' was
changed to 'empirical' in accordance with the
/home/saulius/struct/COD-crude-data/automatic-downloads/DataCite-retrospective/RSC/depositions/lib/dictionaries/cif_core.dic
dictionary named 'cif_core.dic' version 2.4.2 last updated on
2011-04-26.

Automatic conversion script
Id: cif_fix_values 6909 2019-04-08 15:41:33Z antanas 
;
_cod_original_sg_symbol_H-M 'P 21'
_cod_database_code 7238611

loop_
_symmetry_equiv_pos_as_xyz
'x, y, z'
'-x, y+1/2, -z'

loop_
_atom_site_label
_atom_site_type_symbol
_atom_site_fract_x
_atom_site_fract_y
_atom_site_fract_z
_atom_site_U_iso_or_equiv
_atom_site_adp_type
_atom_site_occupancy
_atom_site_symmetry_multiplicity
_atom_site_calc_flag
_atom_site_refinement_flags
C2 C 0.7218(4) 0.1104(2) 0.0987(3) 0.0151(7) Uani 1 1 d .
C1 C 0.7518(4) 0.1109(3) 0.2148(3) 0.0188(7) Uani 1 1 d .
H1 H 0.8153 0.0639 0.2593 0.023 Uiso 1 1 calc R
C5 C 0.5984(4) 0.2478(3) 0.2038(3) 0.0209(8) Uani 1 1 d .
H5 H 0.5587 0.2961 0.2420 0.025 Uiso 1 1 calc R
C4 C 0.5637(4) 0.2471(3) 0.0879(3) 0.0198(7) Uani 1 1 d .
H4 H 0.4980 0.2942 0.0452 0.024 Uiso 1 1 calc R
C3 C 0.6253(4) 0.1769(2) 0.0329(3) 0.0170(7) Uani 1 1 d .
H3 H 0.6017 0.1747 -0.0476 0.020 Uiso 1 1 calc R
C6 C 0.2034(5) -0.0510(3) 0.1877(4) 0.0303(9) Uani 1 1 d .
H6A H 0.1365 -0.1002 0.2102 0.036 Uiso 1 1 calc R
H6B H 0.3154 -0.0531 0.2400 0.036 Uiso 1 1 calc R
C7 C 0.2170(6) -0.0684(3) 0.0667(5) 0.0425(12) Uani 1 1 d .
H7A H 0.2879 -0.0213 0.0441 0.051 Uiso 1 1 calc R
H7B H 0.2670 -0.1291 0.0615 0.051 Uiso 1 1 calc R
C8 C 0.0556(5) -0.0502(3) -0.1212(4) 0.0289(9) Uani 1 1 d .
H8A H -0.0520 -0.0704 -0.1702 0.035 Uiso 1 1 calc R
H8B H 0.1437 -0.0877 -0.1401 0.035 Uiso 1 1 calc R
C9 C 0.0836(6) 0.0505(4) -0.1456(4) 0.0383(11) Uani 1 1 d .
H9A H 0.1908 0.0720 -0.0972 0.046 Uiso 1 1 calc R
H9B H 0.0849 0.0587 -0.2262 0.046 Uiso 1 1 calc R
C10 C -0.0225(5) 0.1967(3) -0.1187(3) 0.0289(9) Uani 1 1 d .
H10A H -0.1306 0.2277 -0.1280 0.035 Uiso 1 1 calc R
H10B H 0.0230 0.2146 -0.1833 0.035 Uiso 1 1 calc R
C11 C 0.0946(6) 0.2284(3) -0.0089(4) 0.0399(11) Uani 1 1 d .
H11A H 0.2043 0.1991 0.0011 0.048 Uiso 1 1 calc R
H11B H 0.1093 0.2956 -0.0099 0.048 Uiso 1 1 calc R
C12 C 0.1369(5) 0.1977(3) 0.1889(4) 0.0314(9) Uani 1 1 d .
H12A H 0.0755 0.2013 0.2487 0.038 Uiso 1 1 calc R
H12B H 0.2130 0.2508 0.1985 0.038 Uiso 1 1 calc R
C13 C 0.2398(6) 0.1081(4) 0.2042(4) 0.0473(13) Uani 1 1 d .
H13A H 0.2987 0.1020 0.1432 0.057 Uiso 1 1 calc R
H13B H 0.3226 0.1079 0.2784 0.057 Uiso 1 1 calc R
C14 C 0.9445(6) 0.3335(3) 0.4715(4) 0.0336(10) Uani 1 1 d .
H14A H 0.9249 0.3697 0.4007 0.040 Uiso 1 1 calc R
H14B H 1.0436 0.3588 0.5256 0.040 Uiso 1 1 calc R
C15 C 0.7988(6) 0.3429(3) 0.5209(3) 0.0321(9) Uani 1 1 d .
H15A H 0.8192 0.3097 0.5941 0.039 Uiso 1 1 calc R
H15B H 0.7797 0.4082 0.5351 0.039 Uiso 1 1 calc R
C16 C 0.5237(6) 0.2879(3) 0.4908(4) 0.0323(10) Uani 1 1 d .
H16A H 0.4186 0.2932 0.4314 0.039 Uiso 1 1 calc R
H16B H 0.5221 0.3337 0.5505 0.039 Uiso 1 1 calc R
C17 C 0.5377(5) 0.1938(3) 0.5414(3) 0.0270(9) Uani 1 1 d .
H17A H 0.6388 0.1889 0.6044 0.032 Uiso 1 1 calc R
H17B H 0.4403 0.1804 0.5715 0.032 Uiso 1 1 calc R
C18 C 0.5964(5) 0.0410(3) 0.4920(3) 0.0283(9) Uani 1 1 d .
H18A H 0.5675 -0.0015 0.4267 0.034 Uiso 1 1 calc R
H18B H 0.5342 0.0217 0.5475 0.034 Uiso 1 1 calc R
C19 C 0.7770(5) 0.0335(3) 0.5459(3) 0.0284(9) Uani 1 1 d .
H19A H 0.8083 0.0747 0.6125 0.034 Uiso 1 1 calc R
H19B H 0.8056 -0.0300 0.5717 0.034 Uiso 1 1 calc R
C20 C 1.0295(5) 0.0871(3) 0.5065(3) 0.0278(9) Uani 1 1 d .
H20A H 1.0917 0.0787 0.4478 0.033 Uiso 1 1 calc R
H20B H 1.0812 0.0477 0.5720 0.033 Uiso 1 1 calc R
C21 C 1.0427(5) 0.1851(3) 0.5441(3) 0.0311(9) Uani 1 1 d .
H21A H 0.9798 0.1950 0.6022 0.037 Uiso 1 1 calc R
H21B H 1.1600 0.2015 0.5775 0.037 Uiso 1 1 calc R
Cl1 Cl 0.51031(10) 0.99335(6) 0.78373(7) 0.0211(2) Uani 1 1 d .
Cl2 Cl 0.69003(10) 0.85338(6) 0.21647(7) 0.0197(2) Uani 1 1 d .
H2N H 0.712(6) 0.189(3) 0.328(4) 0.028(13) Uiso 1 1 d .
H1NA H 0.717(7) 0.002(4) 0.019(4) 0.033(13) Uiso 1 1 d .
H1NB H 0.818(8) 0.060(4) -0.003(6) 0.06(2) Uiso 1 1 d .
H1NC H 0.891(7) 0.013(3) 0.094(4) 0.034(12) Uiso 1 1 d .
N2 N 0.7977(4) 0.0380(2) 0.0458(3) 0.0188(7) Uani 1 1 d .
N1 N 0.6888(4) 0.1800(2) 0.2636(3) 0.0231(7) Uani 1 1 d .
O1 O 0.1279(4) 0.0367(2) 0.1986(3) 0.0397(8) Uani 1 1 d .
O2 O 0.0560(4) -0.0648(2) -0.0052(3) 0.0384(7) Uani 1 1 d .
O3 O -0.0477(4) 0.0998(3) -0.1214(3) 0.0390(7) Uani 1 1 d .
O4 O 0.0227(4) 0.2029(2) 0.0805(3) 0.0408(8) Uani 1 1 d .
O5 O 0.9761(4) 0.2397(2) 0.4469(2) 0.0299(6) Uani 1 1 d .
O6 O 0.6585(4) 0.30594(19) 0.4429(2) 0.0274(6) Uani 1 1 d .
O7 O 0.5453(3) 0.13120(18) 0.4534(2) 0.0246(6) Uani 1 1 d .
O8 O 0.8633(3) 0.05913(19) 0.4620(2) 0.0253(6) Uani 1 1 d .
O9 O 0.5818(4) 1.08229(19) 0.7814(2) 0.0309(7) Uani 1 1 d .
O10 O 0.3513(3) 0.9885(2) 0.7055(2) 0.0346(7) Uani 1 1 d .
O11 O 0.6171(4) 0.9251(2) 0.7543(3) 0.0395(8) Uani 1 1 d .
O12 O 0.4927(4) 0.9757(2) 0.8972(2) 0.0378(8) Uani 1 1 d .
O13 O 0.5947(5) 0.9060(3) 0.1258(4) 0.0680(14) Uani 1 1 d .
O14 O 0.6735(4) 0.7586(2) 0.1847(4) 0.0501(9) Uani 1 1 d .
O15 O 0.8600(4) 0.8813(2) 0.2369(3) 0.0344(7) Uani 1 1 d .
O16 O 0.6368(5) 0.8642(3) 0.3172(3) 0.0531(10) Uani 1 1 d .

loop_
_atom_site_aniso_label
_atom_site_aniso_U_11
_atom_site_aniso_U_22
_atom_site_aniso_U_33
_atom_site_aniso_U_23
_atom_site_aniso_U_13
_atom_site_aniso_U_12
C2 0.0128(16) 0.0176(17) 0.0164(17) -0.0027(14) 0.0063(13) -0.0025(13)
C1 0.0173(17) 0.0234(18) 0.0148(17) 0.0004(14) 0.0021(14) 0.0006(14)
C5 0.0193(17) 0.0220(18) 0.024(2) -0.0078(16) 0.0098(15) 0.0002(14)
C4 0.0133(16) 0.0202(18) 0.025(2) 0.0009(15) 0.0034(14) -0.0001(14)
C3 0.0169(17) 0.0185(17) 0.0157(16) -0.0020(14) 0.0041(13) -0.0048(13)
C6 0.0208(19) 0.036(2) 0.035(2) 0.0161(19) 0.0072(17) 0.0049(17)
C7 0.031(2) 0.032(2) 0.067(3) 0.015(2) 0.018(2) 0.0114(19)
C8 0.026(2) 0.035(2) 0.028(2) -0.0109(18) 0.0129(17) -0.0038(17)
C9 0.030(2) 0.061(3) 0.024(2) -0.006(2) 0.0071(18) -0.001(2)
C10 0.027(2) 0.030(2) 0.032(2) 0.0155(18) 0.0116(17) 0.0037(17)
C11 0.039(3) 0.030(2) 0.056(3) 0.006(2) 0.021(2) -0.0004(19)
C12 0.031(2) 0.035(2) 0.031(2) -0.0112(18) 0.0109(17) -0.0108(18)
C13 0.026(2) 0.080(4) 0.033(2) -0.005(3) 0.0023(19) -0.014(2)
C14 0.049(3) 0.025(2) 0.025(2) 0.0034(16) 0.0047(18) -0.0127(18)
C15 0.056(3) 0.0143(18) 0.023(2) -0.0039(16) 0.0057(18) -0.0006(19)
C16 0.040(2) 0.030(2) 0.031(2) 0.0010(18) 0.0166(18) 0.0155(19)
C17 0.033(2) 0.029(2) 0.0235(19) -0.0003(17) 0.0144(16) 0.0058(17)
C18 0.042(2) 0.020(2) 0.026(2) -0.0015(16) 0.0123(18) -0.0065(17)
C19 0.046(2) 0.023(2) 0.0184(19) 0.0073(16) 0.0117(18) 0.0083(18)
C20 0.026(2) 0.036(2) 0.0207(19) 0.0032(17) 0.0037(16) 0.0111(17)
C21 0.024(2) 0.043(3) 0.023(2) -0.0044(19) -0.0013(15) -0.0004(18)
Cl1 0.0180(4) 0.0237(4) 0.0205(4) 0.0007(4) 0.0027(3) -0.0022(3)
Cl2 0.0182(4) 0.0249(4) 0.0168(4) 0.0025(3) 0.0057(3) -0.0023(4)
N2 0.0166(17) 0.0232(17) 0.0178(17) -0.0007(14) 0.0064(14) 0.0042(14)
N1 0.0237(17) 0.0315(19) 0.0130(16) -0.0024(14) 0.0027(13) 0.0010(14)
O1 0.0296(16) 0.059(2) 0.0300(16) 0.0067(15) 0.0066(13) -0.0041(15)
O2 0.0283(16) 0.0377(18) 0.051(2) -0.0066(15) 0.0133(14) 0.0012(14)
O3 0.0274(16) 0.057(2) 0.0330(16) 0.0029(15) 0.0087(13) -0.0018(15)
O4 0.0398(18) 0.0349(17) 0.054(2) 0.0011(15) 0.0242(15) 0.0004(14)
O5 0.0367(16) 0.0308(15) 0.0224(14) 0.0004(12) 0.0075(12) -0.0067(13)
O6 0.0378(16) 0.0260(14) 0.0199(14) -0.0003(11) 0.0098(12) -0.0008(12)
O7 0.0279(14) 0.0263(15) 0.0201(13) 0.0035(11) 0.0070(11) 0.0015(11)
O8 0.0305(14) 0.0285(15) 0.0161(13) -0.0005(11) 0.0045(11) 0.0009(11)
O9 0.0430(17) 0.0252(15) 0.0257(15) -0.0027(12) 0.0110(13) -0.0040(12)
O10 0.0197(14) 0.0534(19) 0.0265(14) -0.0113(15) -0.0024(11) 0.0039(13)
O11 0.0266(15) 0.0287(16) 0.063(2) -0.0072(15) 0.0108(15) -0.0006(13)
O12 0.0354(17) 0.057(2) 0.0197(14) 0.0026(14) 0.0046(12) -0.0236(15)
O13 0.049(2) 0.067(3) 0.070(3) 0.049(2) -0.018(2) -0.020(2)
O14 0.0437(19) 0.0354(18) 0.073(3) -0.0219(18) 0.0175(18) -0.0084(15)
O15 0.0218(14) 0.0390(18) 0.0417(17) -0.0075(14) 0.0068(12) -0.0029(12)
O16 0.061(2) 0.066(3) 0.0446(19) -0.0220(19) 0.0366(18) -0.018(2)

loop_
_atom_type_symbol
_atom_type_description
_atom_type_scat_dispersion_real
_atom_type_scat_dispersion_imag
_atom_type_scat_source
C C 0.0033 0.0016 'International Tables Vol C Tables 4.2.6.8 and 6.1.1.4'
H H 0.0000 0.0000 'International Tables Vol C Tables 4.2.6.8 and 6.1.1.4'
N N 0.0061 0.0033 'International Tables Vol C Tables 4.2.6.8 and 6.1.1.4'
O O 0.0106 0.0060 'International Tables Vol C Tables 4.2.6.8 and 6.1.1.4'
Cl Cl 0.1484 0.1585 'International Tables Vol C Tables 4.2.6.8 and 6.1.1.4'

loop_
_geom_angle_atom_site_label_1
_geom_angle_atom_site_label_2
_geom_angle_atom_site_label_3
_geom_angle
C1 C2 C3 121.5(3)
C1 C2 N2 118.0(3)
C3 C2 N2 120.5(3)
N1 C1 C2 118.0(3)
N1 C1 H1 121.0
C2 C1 H1 121.0
N1 C5 C4 119.9(3)
N1 C5 H5 120.0
C4 C5 H5 120.0
C5 C4 C3 119.5(3)
C5 C4 H4 120.2
C3 C4 H4 120.2
C2 C3 C4 118.2(3)
C2 C3 H3 120.9
C4 C3 H3 120.9
O1 C6 C7 112.0(3)
O1 C6 H6A 109.2
C7 C6 H6A 109.2
O1 C6 H6B 109.2
C7 C6 H6B 109.2
H6A C6 H6B 107.9
O2 C7 C6 107.7(4)
O2 C7 H7A 110.2
C6 C7 H7A 110.2
O2 C7 H7B 110.2
C6 C7 H7B 110.2
H7A C7 H7B 108.5
O2 C8 C9 111.9(3)
O2 C8 H8A 109.2
C9 C8 H8A 109.2
O2 C8 H8B 109.2
C9 C8 H8B 109.2
H8A C8 H8B 107.9
O3 C9 C8 106.7(4)
O3 C9 H9A 110.4
C8 C9 H9A 110.4
O3 C9 H9B 110.4
C8 C9 H9B 110.4
H9A C9 H9B 108.6
O3 C10 C11 112.4(3)
O3 C10 H10A 109.1
C11 C10 H10A 109.1
O3 C10 H10B 109.1
C11 C10 H10B 109.1
H10A C10 H10B 107.8
O4 C11 C10 107.0(4)
O4 C11 H11A 110.3
C10 C11 H11A 110.3
O4 C11 H11B 110.3
C10 C11 H11B 110.3
H11A C11 H11B 108.6
O4 C12 C13 112.2(3)
O4 C12 H12A 109.2
C13 C12 H12A 109.2
O4 C12 H12B 109.2
C13 C12 H12B 109.2
H12A C12 H12B 107.9
O1 C13 C12 106.5(4)
O1 C13 H13A 110.4
C12 C13 H13A 110.4
O1 C13 H13B 110.4
C12 C13 H13B 110.4
H13A C13 H13B 108.6
O5 C14 C15 112.4(3)
O5 C14 H14A 109.1
C15 C14 H14A 109.1
O5 C14 H14B 109.1
C15 C14 H14B 109.1
H14A C14 H14B 107.9
O6 C15 C14 108.3(3)
O6 C15 H15A 110.0
C14 C15 H15A 110.0
O6 C15 H15B 110.0
C14 C15 H15B 110.0
H15A C15 H15B 108.4
O6 C16 C17 110.6(3)
O6 C16 H16A 109.5
C17 C16 H16A 109.5
O6 C16 H16B 109.5
C17 C16 H16B 109.5
H16A C16 H16B 108.1
O7 C17 C16 107.2(3)
O7 C17 H17A 110.3
C16 C17 H17A 110.3
O7 C17 H17B 110.3
C16 C17 H17B 110.3
H17A C17 H17B 108.5
O7 C18 C19 113.5(3)
O7 C18 H18A 108.9
C19 C18 H18A 108.9
O7 C18 H18B 108.9
C19 C18 H18B 108.9
H18A C18 H18B 107.7
O8 C19 C18 107.4(3)
O8 C19 H19A 110.2
C18 C19 H19A 110.2
O8 C19 H19B 110.2
C18 C19 H19B 110.2
H19A C19 H19B 108.5
O8 C20 C21 112.5(3)
O8 C20 H20A 109.1
C21 C20 H20A 109.1
O8 C20 H20B 109.1
C21 C20 H20B 109.1
H20A C20 H20B 107.8
O5 C21 C20 107.5(3)
O5 C21 H21A 110.2
C20 C21 H21A 110.2
O5 C21 H21B 110.2
C20 C21 H21B 110.2
H21A C21 H21B 108.5
O10 Cl1 O9 110.7(2)
O10 Cl1 O11 109.19(19)
O9 Cl1 O11 109.74(18)
O10 Cl1 O12 109.13(19)
O9 Cl1 O12 108.80(18)
O11 Cl1 O12 109.2(2)
O16 Cl2 O13 112.2(3)
O16 Cl2 O15 109.2(2)
O13 Cl2 O15 108.5(2)
O16 Cl2 O14 108.2(2)
O13 Cl2 O14 108.5(3)
O15 Cl2 O14 110.20(19)
C2 N2 H1NA 103(3)
C2 N2 H1NB 105(5)
H1NA N2 H1NB 107(6)
C2 N2 H1NC 113(3)
H1NA N2 H1NC 118(4)
H1NB N2 H1NC 111(6)
C1 N1 C5 122.9(3)
C1 N1 H2N 124(4)
C5 N1 H2N 113(4)
C13 O1 C6 111.5(4)
C7 O2 C8 112.7(3)
C9 O3 C10 113.3(3)
C11 O4 C12 114.3(3)
C21 O5 C14 114.6(3)
C16 O6 C15 113.8(3)
C17 O7 C18 114.4(3)
C20 O8 C19 114.8(3)

loop_
_geom_bond_atom_site_label_1
_geom_bond_atom_site_label_2
_geom_bond_distance
C2 C1 1.371(5)
C2 C3 1.383(5)
C2 N2 1.463(5)
C1 N1 1.343(5)
C1 H1 0.9500
C5 N1 1.344(5)
C5 C4 1.366(5)
C5 H5 0.9500
C4 C3 1.392(5)
C4 H4 0.9500
C3 H3 0.9500
C6 O1 1.450(5)
C6 C7 1.525(7)
C6 H6A 0.9900
C6 H6B 0.9900
C7 O2 1.408(6)
C7 H7A 0.9900
C7 H7B 0.9900
C8 O2 1.426(5)
C8 C9 1.532(7)
C8 H8A 0.9900
C8 H8B 0.9900
C9 O3 1.402(6)
C9 H9A 0.9900
C9 H9B 0.9900
C10 O3 1.432(6)
C10 C11 1.517(7)
C10 H10A 0.9900
C10 H10B 0.9900
C11 O4 1.417(6)
C11 H11A 0.9900
C11 H11B 0.9900
C12 O4 1.423(5)
C12 C13 1.552(8)
C12 H12A 0.9900
C12 H12B 0.9900
C13 O1 1.390(6)
C13 H13A 0.9900
C13 H13B 0.9900
C14 O5 1.441(5)
C14 C15 1.490(7)
C14 H14A 0.9900
C14 H14B 0.9900
C15 O6 1.416(5)
C15 H15A 0.9900
C15 H15B 0.9900
C16 O6 1.414(5)
C16 C17 1.500(6)
C16 H16A 0.9900
C16 H16B 0.9900
C17 O7 1.422(5)
C17 H17A 0.9900
C17 H17B 0.9900
C18 O7 1.428(5)
C18 C19 1.489(6)
C18 H18A 0.9900
C18 H18B 0.9900
C19 O8 1.437(5)
C19 H19A 0.9900
C19 H19B 0.9900
C20 O8 1.416(5)
C20 C21 1.500(6)
C20 H20A 0.9900
C20 H20B 0.9900
C21 O5 1.419(5)
C21 H21A 0.9900
C21 H21B 0.9900
Cl1 O10 1.427(3)
Cl1 O9 1.433(3)
Cl1 O11 1.441(3)
Cl1 O12 1.447(3)
Cl2 O16 1.412(3)
Cl2 O13 1.415(3)
Cl2 O15 1.435(3)
Cl2 O14 1.436(3)
N2 H1NA 0.85(6)
N2 H1NB 0.73(7)
N2 H1NC 0.92(5)
N1 H2N 0.77(5)

loop_
_geom_hbond_atom_site_label_D
_geom_hbond_atom_site_label_H
_geom_hbond_atom_site_label_A
_geom_hbond_distance_DH
_geom_hbond_distance_HA
_geom_hbond_distance_DA
_geom_hbond_angle_DHA
_geom_hbond_site_symmetry_A
C20 H20B O10 0.99 2.58 3.448(5) 147.1 1_645
C18 H18A O16 0.99 2.52 3.417(5) 150.7 1_545
C5 H5 O11 0.95 2.40 3.266(5) 152.2 2_646
C4 H4 O13 0.95 2.61 3.490(6) 155.1 2_645
C3 H3 O9 0.95 2.45 3.293(4) 147.7 1_544
N2 H1NA O12 0.85(6) 2.11(5) 2.875(5) 149(4) 1_544
N2 H1NB O3 0.73(7) 2.12(7) 2.815(5) 161(7) 1_655
N2 H1NC O1 0.92(5) 2.09(5) 2.911(5) 147(4) 1_655
